data_1511973
loop_
_publ_author_name
'Liu, Renrong'
'Zhang, Junliang'

_publ_section_title
;
 Organocatalytic Michael Addition of Indoles to
 Isatylidene-3-acetaldehydes: Application to the Formal Total Synthesis of
 (&#x2212;)-Chimonanthine
;
_journal_issue 9
_journal_name_full 'Organic Letters'
_journal_page_first 2266
_journal_paper_doi 10.1021/ol400845c
_journal_volume 15
_journal_year 2013
_chemical_absolute_configuration ad
_chemical_formula_sum 'C26 H21 Br N2 O2'
_chemical_formula_weight 473.36
_chemical_name_systematic
; 
 ? 
;
_space_group_IT_number 4
_symmetry_cell_setting monoclinic
_symmetry_space_group_name_Hall 'P 2yb'
_symmetry_space_group_name_H-M 'P 1 21 1'
_atom_sites_solution_hydrogens geom
_atom_sites_solution_primary direct
_atom_sites_solution_secondary difmap
_audit_creation_method SHELXL-97
_cell_angle_alpha 90.00
_cell_angle_beta 98.625(3)
_cell_angle_gamma 90.00
_cell_formula_units_Z 2
_cell_length_a 6.2078(6)
_cell_length_b 14.3876(13)
_cell_length_c 14.9337(13)
_cell_measurement_temperature 296(2)
_cell_volume 1318.7(2)
_computing_structure_refinement 'SHELXL-97 (Sheldrick, 2008)'
_computing_structure_solution 'SHELXS-97 (Sheldrick, 2008)'
_diffrn_ambient_temperature 296(2)
_diffrn_measured_fraction_theta_full 0.994
_diffrn_measured_fraction_theta_max 0.994
_diffrn_radiation_monochromator graphite
_diffrn_radiation_source 'fine-focus sealed tube'
_diffrn_radiation_type MoK\a
_diffrn_radiation_wavelength 0.71073
_diffrn_reflns_av_R_equivalents 0.0449
_diffrn_reflns_av_sigmaI/netI 0.0541
_diffrn_reflns_limit_h_max 7
_diffrn_reflns_limit_h_min -7
_diffrn_reflns_limit_k_max 16
_diffrn_reflns_limit_k_min -17
_diffrn_reflns_limit_l_max 17
_diffrn_reflns_limit_l_min -17
_diffrn_reflns_number 14596
_diffrn_reflns_theta_full 25.01
_diffrn_reflns_theta_max 25.01
_diffrn_reflns_theta_min 1.38
_exptl_absorpt_coefficient_mu 1.580
_exptl_absorpt_correction_T_max 0.6661
_exptl_absorpt_correction_T_min 0.5567
_exptl_absorpt_correction_type multi-scan
_exptl_crystal_colour colorless
_exptl_crystal_density_diffrn 1.192
_exptl_crystal_density_method 'not measured'
_exptl_crystal_description block
_exptl_crystal_F_000 484
_exptl_crystal_size_max 0.42
_exptl_crystal_size_mid 0.33
_exptl_crystal_size_min 0.28
_platon_squeeze_details
;
;
_refine_diff_density_max 0.664
_refine_diff_density_min -0.611
_refine_diff_density_rms 0.090
_refine_ls_abs_structure_details 'Flack H D (1983), Acta Cryst. A39, 876-881'
_refine_ls_abs_structure_Flack 0.108(15)
_refine_ls_extinction_method none
_refine_ls_goodness_of_fit_ref 1.104
_refine_ls_hydrogen_treatment constr
_refine_ls_matrix_type full
_refine_ls_number_parameters 281
_refine_ls_number_reflns 4193
_refine_ls_number_restraints 7
_refine_ls_restrained_S_all 1.107
_refine_ls_R_factor_all 0.0577
_refine_ls_R_factor_gt 0.0522
_refine_ls_shift/su_max 0.002
_refine_ls_shift/su_mean 0.000
_refine_ls_structure_factor_coef Fsqd
_refine_ls_weighting_details 'calc w=1/[\s^2^(Fo^2^)+(0.0868P)^2^+0.7468P] where P=(Fo^2^+2Fc^2^)/3'
_refine_ls_weighting_scheme calc
_refine_ls_wR_factor_gt 0.1381
_refine_ls_wR_factor_ref 0.1417
_reflns_number_gt 3736
_reflns_number_total 4193
_reflns_threshold_expression >2sigma(I)
_cod_data_source_file ol400845c_si_001.cif
_cod_data_source_block z
_cod_depositor_comments
;
The following automatic conversions were performed:

'_symmetry_cell_setting' value 'Monoclinic' changed to 'monoclinic'
according to /home/saulius/struct/CIF-dictionaries/cif_core.dic
dictionary named 'cif_core.dic' version 2.4.2 from 2011-04-26.

Automatic conversion script
Id: cif_fix_values 1891 2012-01-12 08:04:46Z andrius 
;
_cod_original_sg_symbol_H-M P2(1)
_cod_database_code 1511973

loop_
_symmetry_equiv_pos_as_xyz
'x, y, z'
'-x, y+1/2, -z'

loop_
_atom_site_label
_atom_site_type_symbol
_atom_site_fract_x
_atom_site_fract_y
_atom_site_fract_z
_atom_site_U_iso_or_equiv
_atom_site_adp_type
_atom_site_occupancy
_atom_site_symmetry_multiplicity
_atom_site_calc_flag
_atom_site_refinement_flags
Br1 Br 0.23992(8) 0.38168(4) 2.70474(3) 0.03231(18) Uani 1 1 d .
O1 O 0.9149(6) 0.3864(4) 2.3398(3) 0.0383(9) Uani 1 1 d .
O2 O 0.4440(6) 0.3438(2) 2.3920(2) 0.0244(8) Uani 1 1 d .
N2 N 0.5280(8) 0.0317(3) 2.5418(3) 0.0329(11) Uani 1 1 d .
H2A H 0.5082 -0.0263 2.5516 0.039 Uiso 1 1 calc R
N1 N 0.5141(7) 0.2490(3) 2.2773(3) 0.0232(9) Uani 1 1 d .
C1 C 0.3981(9) 0.3216(5) 2.1267(4) 0.0335(13) Uani 1 1 d .
C25 C 1.2380(9) 0.0083(5) 2.2702(5) 0.0385(14) Uani 1 1 d .
H25A H 1.2378 -0.0201 2.2120 0.058 Uiso 1 1 calc R
H25B H 1.2340 -0.0391 2.3151 0.058 Uiso 1 1 calc R
H25C H 1.3677 0.0449 2.2853 0.058 Uiso 1 1 calc R
C2 C 0.5895(11) 0.3697(8) 2.1291(5) 0.060(2) Uani 1 1 d .
H2B H 0.6837 0.3737 2.1837 0.072 Uiso 1 1 calc R
C3 C 0.6476(15) 0.4128(8) 2.0532(7) 0.082(3) Uani 1 1 d .
H3A H 0.7798 0.4437 2.0551 0.099 Uiso 1 1 calc R
C4 C 0.4912(15) 0.4072(7) 1.9700(7) 0.074(3) Uani 1 1 d U
H4A H 0.5182 0.4392 1.9187 0.089 Uiso 1 1 calc R
C5 C 0.3131(18) 0.3577(7) 1.9669(5) 0.077(3) Uani 1 1 d .
H5A H 0.2184 0.3513 1.9128 0.093 Uiso 1 1 calc R
C6 C 0.2665(14) 0.3142(5) 2.0460(5) 0.0503(17) Uani 1 1 d .
H6A H 0.1400 0.2790 2.0429 0.060 Uiso 1 1 calc R
C7 C 0.4478(9) 0.1045(4) 2.5882(4) 0.0318(13) Uani 1 1 d .
C8 C 0.3183(10) 0.1020(4) 2.6563(4) 0.0361(14) Uani 1 1 d .
H8A H 0.2747 0.0457 2.6785 0.043 Uiso 1 1 calc R
C9 C 0.2562(11) 0.1856(5) 2.6899(4) 0.0367(14) Uani 1 1 d .
H9A H 0.1662 0.1867 2.7344 0.044 Uiso 1 1 calc R
C10 C 0.3310(9) 0.2694(4) 2.6560(4) 0.0284(12) Uani 1 1 d .
C11 C 0.4561(8) 0.2740(4) 2.5877(4) 0.0250(11) Uani 1 1 d .
H11A H 0.4994 0.3307 2.5663 0.030 Uiso 1 1 calc R
C12 C 0.5153(9) 0.1901(4) 2.5520(4) 0.0240(11) Uani 1 1 d .
C13 C 0.6362(8) 0.1615(4) 2.4809(4) 0.0226(11) Uani 1 1 d .
C14 C 0.6443(9) 0.0670(4) 2.4778(4) 0.0295(12) Uani 1 1 d .
H14A H 0.7162 0.0321 2.4390 0.035 Uiso 1 1 calc R
C15 C 0.6809(8) 0.1858(4) 2.2626(3) 0.0232(11) Uani 1 1 d .
C16 C 0.7093(8) 0.1399(5) 2.1851(4) 0.0300(12) Uani 1 1 d .
H16A H 0.6121 0.1465 2.1317 0.036 Uiso 1 1 calc R
C17 C 0.8938(9) 0.0822(4) 2.1907(4) 0.0355(14) Uani 1 1 d .
H17A H 0.9173 0.0503 2.1389 0.043 Uiso 1 1 calc R
C18 C 1.0396(8) 0.0704(4) 2.2672(4) 0.0301(13) Uani 1 1 d .
C19 C 1.0071(9) 0.1181(4) 2.3466(4) 0.0297(12) Uani 1 1 d .
H19A H 1.1065 0.1119 2.3994 0.036 Uiso 1 1 calc R
C20 C 0.8266(8) 0.1739(4) 2.3451(4) 0.0260(12) Uani 1 1 d .
C21 C 0.7412(8) 0.2294(4) 2.4197(3) 0.0214(10) Uani 1 1 d .
C22 C 0.5512(7) 0.2833(4) 2.3638(3) 0.0198(10) Uani 1 1 d .
C23 C 0.9071(8) 0.2918(5) 2.4723(4) 0.0322(13) Uani 1 1 d .
H23A H 1.0343 0.2551 2.4955 0.039 Uiso 1 1 calc R
H23B H 0.8474 0.3165 2.5238 0.039 Uiso 1 1 calc R
C24 C 0.9773(8) 0.3716(6) 2.4183(4) 0.0379(14) Uani 1 1 d .
H24A H 1.0779 0.4130 2.4485 0.046 Uiso 1 1 calc R
C28 C 0.3356(10) 0.2804(5) 2.2089(4) 0.0367(14) Uani 1 1 d .
H28A H 0.2510 0.3259 2.2367 0.044 Uiso 1 1 calc R
H28B H 0.2410 0.2278 2.1913 0.044 Uiso 1 1 calc R

loop_
_atom_site_aniso_label
_atom_site_aniso_U_11
_atom_site_aniso_U_22
_atom_site_aniso_U_33
_atom_site_aniso_U_23
_atom_site_aniso_U_13
_atom_site_aniso_U_12
Br1 0.0467(3) 0.0253(3) 0.0280(3) -0.0045(3) 0.01576(19) 0.0007(3)
O1 0.0425(18) 0.026(2) 0.046(2) -0.003(3) 0.0075(17) -0.007(2)
O2 0.0316(18) 0.0192(19) 0.0227(19) 0.0010(14) 0.0052(15) 0.0045(14)
N2 0.051(3) 0.017(2) 0.034(3) 0.005(2) 0.014(2) 0.002(2)
N1 0.028(2) 0.021(2) 0.019(2) -0.0011(17) -0.0008(17) -0.0025(17)
C1 0.043(3) 0.039(4) 0.018(3) 0.008(2) 0.004(2) 0.013(3)
C25 0.041(3) 0.034(4) 0.042(4) 0.000(3) 0.012(3) 0.007(3)
C2 0.063(4) 0.079(7) 0.035(3) 0.019(5) 0.000(3) -0.017(5)
C3 0.076(5) 0.107(9) 0.070(6) 0.042(5) 0.031(5) -0.019(5)
C4 0.077(3) 0.077(3) 0.068(3) 0.0068(19) 0.0130(19) 0.0008(19)
C5 0.115(7) 0.087(9) 0.025(4) 0.012(4) -0.002(4) 0.012(6)
C6 0.078(5) 0.036(4) 0.037(4) 0.003(3) 0.007(3) 0.001(3)
C7 0.050(3) 0.024(3) 0.023(3) -0.005(2) 0.007(2) -0.003(2)
C8 0.053(3) 0.018(3) 0.040(4) 0.008(3) 0.016(3) 0.007(3)
C9 0.061(4) 0.027(3) 0.024(3) 0.009(2) 0.010(3) 0.002(3)
C10 0.044(3) 0.021(3) 0.020(3) 0.002(2) 0.004(2) 0.000(2)
C11 0.030(2) 0.024(3) 0.022(3) 0.004(2) 0.004(2) 0.001(2)
C12 0.036(3) 0.019(3) 0.019(3) -0.004(2) 0.010(2) -0.003(2)
C13 0.032(2) 0.014(3) 0.024(3) -0.003(2) 0.010(2) -0.002(2)
C14 0.038(3) 0.027(3) 0.025(3) 0.002(2) 0.008(2) 0.007(2)
C15 0.031(2) 0.027(3) 0.010(2) 0.003(2) 0.001(2) -0.003(2)
C16 0.033(3) 0.032(3) 0.024(3) -0.006(2) 0.000(2) 0.000(2)
C17 0.048(3) 0.028(3) 0.035(3) -0.012(3) 0.023(3) -0.006(3)
C18 0.028(3) 0.032(3) 0.034(3) -0.009(2) 0.017(2) -0.002(2)
C19 0.036(3) 0.024(3) 0.029(3) 0.004(2) 0.005(2) 0.000(2)
C20 0.026(2) 0.024(3) 0.027(3) 0.002(2) 0.002(2) 0.008(2)
C21 0.031(2) 0.015(3) 0.020(3) 0.002(2) 0.009(2) -0.002(2)
C22 0.022(2) 0.013(2) 0.024(3) 0.004(2) 0.0053(19) -0.003(2)
C23 0.021(2) 0.045(4) 0.029(3) -0.006(3) -0.001(2) 0.004(2)
C24 0.022(2) 0.042(4) 0.050(4) -0.013(4) 0.002(2) -0.003(3)
C28 0.037(3) 0.051(4) 0.019(3) 0.015(3) -0.005(2) -0.002(3)

loop_
_atom_type_symbol
_atom_type_description
_atom_type_scat_dispersion_real
_atom_type_scat_dispersion_imag
_atom_type_scat_source
C C 0.0033 0.0016 'International Tables Vol C Tables 4.2.6.8 and 6.1.1.4'
H H 0.0000 0.0000 'International Tables Vol C Tables 4.2.6.8 and 6.1.1.4'
N N 0.0061 0.0033 'International Tables Vol C Tables 4.2.6.8 and 6.1.1.4'
O O 0.0106 0.0060 'International Tables Vol C Tables 4.2.6.8 and 6.1.1.4'
Br Br -0.2901 2.4595 'International Tables Vol C Tables 4.2.6.8 and 6.1.1.4'

loop_
_geom_angle_atom_site_label_1
_geom_angle_atom_site_label_2
_geom_angle_atom_site_label_3
_geom_angle
C14 N2 C7 109.4(5)
C14 N2 H2A 125.3
C7 N2 H2A 125.3
C22 N1 C15 110.7(4)
C22 N1 C28 123.4(5)
C15 N1 C28 125.8(5)
C6 C1 C2 117.9(6)
C6 C1 C28 120.9(6)
C2 C1 C28 121.2(6)
C18 C25 H25A 109.5
C18 C25 H25B 109.5
H25A C25 H25B 109.5
C18 C25 H25C 109.5
H25A C25 H25C 109.5
H25B C25 H25C 109.5
C1 C2 C3 122.3(7)
C1 C2 H2B 118.8
C3 C2 H2B 118.8
C2 C3 C4 116.7(8)
C2 C3 H3A 121.6
C4 C3 H3A 121.6
C5 C4 C3 120.7(8)
C5 C4 H4A 119.7
C3 C4 H4A 119.7
C4 C5 C6 119.4(8)
C4 C5 H5A 120.3
C6 C5 H5A 120.3
C1 C6 C5 122.7(8)
C1 C6 H6A 118.6
C5 C6 H6A 118.6
C8 C7 N2 129.4(6)
C8 C7 C12 122.3(5)
N2 C7 C12 108.3(5)
C9 C8 C7 117.9(6)
C9 C8 H8A 121.1
C7 C8 H8A 121.1
C8 C9 C10 119.2(6)
C8 C9 H9A 120.4
C10 C9 H9A 120.4
C11 C10 C9 124.0(6)
C11 C10 Br1 118.7(4)
C9 C10 Br1 117.2(4)
C10 C11 C12 117.0(5)
C10 C11 H11A 121.5
C12 C11 H11A 121.5
C11 C12 C7 119.5(5)
C11 C12 C13 136.3(5)
C7 C12 C13 104.2(4)
C14 C13 C12 109.6(5)
C14 C13 C21 126.1(5)
C12 C13 C21 124.3(5)
C13 C14 N2 108.5(5)
C13 C14 H14A 125.7
N2 C14 H14A 125.7
C16 C15 N1 129.0(5)
C16 C15 C20 121.9(5)
N1 C15 C20 109.1(4)
C15 C16 C17 116.2(5)
C15 C16 H16A 121.9
C17 C16 H16A 121.9
C18 C17 C16 124.0(5)
C18 C17 H17A 118.0
C16 C17 H17A 118.0
C17 C18 C19 119.0(5)
C17 C18 C25 122.4(5)
C19 C18 C25 118.7(5)
C20 C19 C18 119.3(5)
C20 C19 H19A 120.4
C18 C19 H19A 120.4
C19 C20 C15 119.6(5)
C19 C20 C21 131.5(5)
C15 C20 C21 108.8(4)
C23 C21 C20 114.1(4)
C23 C21 C22 113.1(4)
C20 C21 C22 100.8(4)
C23 C21 C13 112.7(4)
C20 C21 C13 108.9(4)
C22 C21 C13 106.3(4)
O2 C22 N1 124.3(5)
O2 C22 C21 126.0(5)
N1 C22 C21 109.6(4)
C21 C23 C24 114.1(5)
C21 C23 H23A 108.7
C24 C23 H23A 108.7
C21 C23 H23B 108.7
C24 C23 H23B 108.7
H23A C23 H23B 107.6
O1 C24 C23 125.6(7)
O1 C24 H24A 117.2
C23 C24 H24A 117.2
N1 C28 C1 116.2(5)
N1 C28 H28A 108.2
C1 C28 H28A 108.2
N1 C28 H28B 108.2
C1 C28 H28B 108.2
H28A C28 H28B 107.4

loop_
_geom_bond_atom_site_label_1
_geom_bond_atom_site_label_2
_geom_bond_distance
Br1 C10 1.892(6)
O1 C24 1.197(7)
O2 C22 1.209(6)
N2 C14 1.378(7)
N2 C7 1.388(8)
N2 H2A 0.8600
N1 C22 1.369(7)
N1 C15 1.419(7)
N1 C28 1.461(7)
C1 C6 1.354(9)
C1 C2 1.371(10)
C1 C28 1.467(8)
C25 C18 1.516(8)
C25 H25A 0.9600
C25 H25B 0.9600
C25 H25C 0.9600
C2 C3 1.387(10)
C2 H2B 0.9300
C3 C4 1.460(14)
C3 H3A 0.9300
C4 C5 1.311(14)
C4 H4A 0.9300
C5 C6 1.405(11)
C5 H5A 0.9300
C6 H6A 0.9300
C7 C8 1.388(8)
C7 C12 1.432(8)
C8 C9 1.381(9)
C8 H8A 0.9300
C9 C10 1.414(8)
C9 H9A 0.9300
C10 C11 1.373(8)
C11 C12 1.392(8)
C11 H11A 0.9300
C12 C13 1.448(7)
C13 C14 1.361(8)
C13 C21 1.548(7)
C14 H14A 0.9300
C15 C16 1.367(8)
C15 C20 1.424(8)
C16 C17 1.407(8)
C16 H16A 0.9300
C17 C18 1.357(9)
C17 H17A 0.9300
C18 C19 1.412(8)
C19 C20 1.376(8)
C19 H19A 0.9300
C20 C21 1.529(7)
C21 C23 1.496(8)
C21 C22 1.547(7)
C23 C24 1.505(11)
C23 H23A 0.9700
C23 H23B 0.9700
C24 H24A 0.9300
C28 H28A 0.9700
C28 H28B 0.9700

loop_
_geom_torsion_atom_site_label_1
_geom_torsion_atom_site_label_2
_geom_torsion_atom_site_label_3
_geom_torsion_atom_site_label_4
_geom_torsion
C6 C1 C2 C3 2.0(14)
C28 C1 C2 C3 -177.0(9)
C1 C2 C3 C4 2.0(16)
C2 C3 C4 C5 -5.0(15)
C3 C4 C5 C6 3.9(15)
C2 C1 C6 C5 -3.3(12)
C28 C1 C6 C5 175.7(8)
C4 C5 C6 C1 0.3(14)
C14 N2 C7 C8 178.2(6)
C14 N2 C7 C12 0.2(7)
N2 C7 C8 C9 -178.5(6)
C12 C7 C8 C9 -0.7(10)
C7 C8 C9 C10 -1.8(10)
C8 C9 C10 C11 3.0(10)
C8 C9 C10 Br1 179.9(5)
C9 C10 C11 C12 -1.5(8)
Br1 C10 C11 C12 -178.4(4)
C10 C11 C12 C7 -1.0(8)
C10 C11 C12 C13 178.2(6)
C8 C7 C12 C11 2.2(9)
N2 C7 C12 C11 -179.6(6)
C8 C7 C12 C13 -177.3(6)
N2 C7 C12 C13 0.9(6)
C11 C12 C13 C14 179.0(7)
C7 C12 C13 C14 -1.7(6)
C11 C12 C13 C21 -0.3(11)
C7 C12 C13 C21 179.0(5)
C12 C13 C14 N2 1.9(7)
C21 C13 C14 N2 -178.9(5)
C7 N2 C14 C13 -1.3(7)
C22 N1 C15 C16 -176.9(6)
C28 N1 C15 C16 -1.7(9)
C22 N1 C15 C20 3.7(6)
C28 N1 C15 C20 178.9(5)
N1 C15 C16 C17 179.1(5)
C20 C15 C16 C17 -1.7(8)
C15 C16 C17 C18 0.2(9)
C16 C17 C18 C19 0.1(9)
C16 C17 C18 C25 -179.3(6)
C17 C18 C19 C20 1.3(9)
C25 C18 C19 C20 -179.4(5)
C18 C19 C20 C15 -2.7(8)
C18 C19 C20 C21 176.3(5)
C16 C15 C20 C19 3.0(8)
N1 C15 C20 C19 -177.6(5)
C16 C15 C20 C21 -176.2(5)
N1 C15 C20 C21 3.2(6)
C19 C20 C21 C23 51.6(8)
C15 C20 C21 C23 -129.3(5)
C19 C20 C21 C22 173.1(6)
C15 C20 C21 C22 -7.8(5)
C19 C20 C21 C13 -75.3(7)
C15 C20 C21 C13 103.8(5)
C14 C13 C21 C23 -119.2(6)
C12 C13 C21 C23 60.0(7)
C14 C13 C21 C20 8.5(8)
C12 C13 C21 C20 -172.3(5)
C14 C13 C21 C22 116.4(6)
C12 C13 C21 C22 -64.4(6)
C15 N1 C22 O2 173.8(5)
C28 N1 C22 O2 -1.5(8)
C15 N1 C22 C21 -9.0(6)
C28 N1 C22 C21 175.6(5)
C23 C21 C22 O2 -50.5(7)
C20 C21 C22 O2 -172.8(5)
C13 C21 C22 O2 73.7(6)
C23 C21 C22 N1 132.4(5)
C20 C21 C22 N1 10.1(5)
C13 C21 C22 N1 -103.4(5)
C20 C21 C23 C24 67.5(6)
C22 C21 C23 C24 -47.0(6)
C13 C21 C23 C24 -167.6(5)
C21 C23 C24 O1 -1.4(9)
C22 N1 C28 C1 119.9(6)
C15 N1 C28 C1 -54.8(8)
C6 C1 C28 N1 149.5(6)
C2 C1 C28 N1 -31.4(10)

loop_
_platon_squeeze_void_nr
_platon_squeeze_void_average_x
_platon_squeeze_void_average_y
_platon_squeeze_void_average_z
_platon_squeeze_void_volume
_platon_squeeze_void_count_electrons
_platon_squeeze_void_content
1 -0.123 0.136 0.876 155 73 ' '
2 0.084 0.636 0.124 155 73 ' '
